data_4300329
loop_
_publ_author_name
'Kefalas, E. T.'
'Panagiotidis, P.'
'Raptopoulou, C. P.'
'Terzis, A.'
'Mavromoustakos, T.'
'Salifoglou, A.'

_publ_section_title
;
 Mononuclear Titanium(IV)--Citrate Complexes from Aqueous Solutions:
 pH-Specific Synthesis and Structural and Spectroscopic Studies in
 Relevance to Aqueous Titanium(IV)--Citrate Speciation
;
_journal_coden_ASTM INOCAJ
_journal_issue 8
_journal_name_full 'Inorganic Chemistry'
_journal_page_first 2596
_journal_page_last 2605
_journal_paper_doi 10.1021/ic049276o
_journal_volume 44
_journal_year 2005
_chemical_formula_sum 'C18 H44 N3 Na3 O30 Ti'
_chemical_formula_weight 899.43
_space_group_IT_number 2
_symmetry_cell_setting triclinic
_symmetry_space_group_name_Hall '-P 1'
_symmetry_space_group_name_H-M 'P -1'
_cell_angle_alpha 83.08(2)
_cell_angle_beta 81.43(2)
_cell_angle_gamma 67.45(2)
_cell_formula_units_Z 2
_cell_length_a 12.437(5)
_cell_length_b 12.440(5)
_cell_length_c 12.041(5)
_cell_measurement_temperature 298
_cell_volume 1697(2)
_diffrn_ambient_temperature 298
_exptl_crystal_density_diffrn 1.760
_exptl_crystal_density_meas 1.77
_cod_duplicate_entry 4301039
_cod_database_code 4300329

loop_
_symmetry_equiv_pos_as_xyz
'x, y, z'
'-x, -y, -z'

loop_
_atom_site_label
_atom_site_type_symbol
_atom_site_fract_x
_atom_site_fract_y
_atom_site_fract_z
_atom_site_U_iso_or_equiv
_atom_site_adp_type
_atom_site_occupancy
_atom_site_symmetry_multiplicity
_atom_site_calc_flag
_atom_site_refinement_flags
_atom_site_disorder_assembly
_atom_site_disorder_group
Ti Ti 0.16670(7) 0.22781(7) 0.24751(6) 0.0217(3) Uani 1 1 d . . .
O3 O 0.1077(3) 0.2062(2) 0.3962(2) 0.0227(7) Uani 1 1 d . . .
O5 O 0.0158(3) 0.3706(3) 0.2592(3) 0.0294(8) Uani 1 1 d . . .
O13 O 0.2639(3) 0.0728(3) 0.2248(3) 0.0242(7) Uani 1 1 d . . .
O15 O 0.0707(3) 0.1769(3) 0.1539(3) 0.0297(8) Uani 1 1 d . . .
O23 O 0.2823(3) 0.2752(3) 0.2839(2) 0.0257(7) Uani 1 1 d . . .
O25 O 0.2042(3) 0.3102(3) 0.0968(3) 0.0296(8) Uani 1 1 d . . .
C1 C 0.0704(4) 0.2726(4) 0.6423(4) 0.0287(11) Uani 1 1 d . . .
O1 O 0.0029(3) 0.2874(3) 0.7336(3) 0.0429(10) Uani 1 1 d . . .
O2 O 0.1711(3) 0.1968(3) 0.6341(3) 0.0418(9) Uani 1 1 d . . .
C2 C 0.0281(4) 0.3502(4) 0.5386(4) 0.0275(11) Uani 1 1 d . . .
H2A H 0.0867 0.3821 0.5059 0.021(8) Uiso 1 1 calc R . .
H2B H -0.0430 0.4151 0.5611 0.021(8) Uiso 1 1 calc R . .
C3 C 0.0031(4) 0.2884(4) 0.4476(4) 0.0243(10) Uani 1 1 d . . .
C4 C -0.0508(4) 0.3824(4) 0.3540(4) 0.0262(11) Uani 1 1 d . . .
O4 O -0.1459(3) 0.4622(3) 0.3699(3) 0.0379(9) Uani 1 1 d . . .
C5 C -0.0780(4) 0.2249(4) 0.4985(4) 0.0268(11) Uani 1 1 d . . .
H5A H -0.0433 0.1705 0.5599 0.028(9) Uiso 1 1 calc R . .
H5B H -0.1523 0.2811 0.5290 0.028(9) Uiso 1 1 calc R . .
C6 C -0.0991(4) 0.1598(4) 0.4117(4) 0.0317(12) Uani 1 1 d . . .
O6 O -0.1486(4) 0.2122(4) 0.3304(4) 0.0522(11) Uani 1 1 d . . .
O7 O -0.0646(4) 0.0486(3) 0.4253(4) 0.0507(11) Uani 1 1 d . . .
C11 C 0.3320(5) -0.1886(4) 0.2938(4) 0.0352(12) Uani 1 1 d . . .
O11 O 0.3740(4) -0.1737(3) 0.3749(4) 0.0566(12) Uani 1 1 d . . .
O12 O 0.3830(5) -0.2735(4) 0.2370(4) 0.0772(17) Uani 1 1 d . . .
C12 C 0.2173(5) -0.1009(4) 0.2630(4) 0.0331(12) Uani 1 1 d . . .
H12A H 0.1708 -0.0657 0.3306 0.041(11) Uiso 1 1 calc R . .
H12B H 0.1756 -0.1408 0.2332 0.041(11) Uiso 1 1 calc R . .
C13 C 0.2285(4) -0.0037(4) 0.1759(4) 0.0245(10) Uani 1 1 d . . .
C14 C 0.1065(4) 0.0680(4) 0.1411(4) 0.0263(11) Uani 1 1 d . . .
O14 O 0.0473(3) 0.0213(3) 0.1067(3) 0.0414(9) Uani 1 1 d . . .
C15 C 0.3145(4) -0.0525(4) 0.0730(4) 0.0280(11) Uani 1 1 d . . .
H15A H 0.3924 -0.0927 0.0961 0.021(8) Uiso 1 1 calc R . .
H15B H 0.2926 -0.1091 0.0428 0.021(8) Uiso 1 1 calc R . .
C16 C 0.3174(4) 0.0420(4) -0.0189(4) 0.0268(11) Uani 1 1 d . . .
O16 O 0.2312(3) 0.0954(3) -0.0684(3) 0.0370(9) Uani 1 1 d . . .
O17 O 0.4125(3) 0.0625(3) -0.0442(3) 0.0385(9) Uani 1 1 d . . .
C21 C 0.5423(4) 0.1487(4) 0.2710(4) 0.0311(12) Uani 1 1 d . . .
O21 O 0.6138(4) 0.1931(4) 0.2836(4) 0.0536(11) Uani 1 1 d . . .
O22 O 0.5307(3) 0.0649(3) 0.3314(3) 0.0444(10) Uani 1 1 d . . .
C22 C 0.4692(4) 0.1989(4) 0.1711(4) 0.0297(11) Uani 1 1 d . . .
H22A H 0.4479 0.1383 0.1481 0.041(11) Uiso 1 1 calc R . .
H22B H 0.5176 0.2200 0.1083 0.041(11) Uiso 1 1 calc R . .
C23 C 0.3566(4) 0.3065(4) 0.1959(4) 0.0243(10) Uani 1 1 d . . .
C24 C 0.2951(4) 0.3386(4) 0.0894(4) 0.0278(11) Uani 1 1 d . . .
O24 O 0.3304(3) 0.3872(3) 0.0042(3) 0.0405(9) Uani 1 1 d . . .
C25 C 0.3827(4) 0.4090(4) 0.2292(4) 0.0281(11) Uani 1 1 d . . .
H25A H 0.4371 0.3805 0.2857 0.029(9) Uiso 1 1 calc R . .
H25B H 0.4203 0.4398 0.1638 0.029(9) Uiso 1 1 calc R . .
C26 C 0.2753(5) 0.5053(4) 0.2745(4) 0.0304(12) Uani 1 1 d . . .
O26 O 0.2622(4) 0.5376(3) 0.3683(3) 0.0493(11) Uani 1 1 d . . .
O27 O 0.1956(3) 0.5538(3) 0.2039(3) 0.0420(10) Uani 1 1 d . . .
HO7 H 0.0000 0.0000 0.5000 0.07(3) Uiso 1 2 d S . .
HO17 H 0.5000 0.0000 0.0000 0.19(8) Uiso 1 2 d S . .
HO27 H 0.104(8) 0.613(7) 0.237(7) 0.09(3) Uiso 1 1 d . . .
Na1 Na -0.2445(3) 0.3905(2) -0.0008(2) 0.0673(8) Uani 1 1 d . . .
Na2 Na -0.3517(2) 0.5240(2) 0.46696(18) 0.0503(6) Uani 1 1 d . . .
Na3 Na 0.0778(2) 0.27427(19) -0.0784(2) 0.0546(7) Uani 1 1 d . . .
W1 O -0.4056(5) 0.5731(5) 0.2860(4) 0.0551(12) Uani 1 1 d . . .
HW1A H -0.382(6) 0.507(7) 0.257(6) 0.05(2) Uiso 1 1 d . . .
HW1B H -0.467(7) 0.618(6) 0.272(6) 0.05(2) Uiso 1 1 d . . .
W2 O 0.1887(4) 0.3785(4) -0.1701(4) 0.0527(11) Uani 1 1 d . . .
HW2A H 0.173(6) 0.428(6) -0.226(6) 0.05(2) Uiso 1 1 d . . .
HW2B H 0.250(8) 0.373(7) -0.128(7) 0.08(3) Uiso 1 1 d . . .
W3 O -0.4183(6) 0.3715(5) -0.0415(5) 0.0589(13) Uani 1 1 d . . .
HW3A H -0.486(7) 0.388(6) -0.033(6) 0.05(2) Uiso 1 1 d . . .
HW3B H -0.412(6) 0.339(6) -0.087(6) 0.04(2) Uiso 1 1 d . . .
W4 O -0.3388(7) 0.7141(5) 0.4948(5) 0.0656(14) Uani 1 1 d . . .
HW4A H -0.312(9) 0.698(9) 0.573(10) 0.12(4) Uiso 1 1 d . . .
HW4B H -0.399(7) 0.727(7) 0.507(7) 0.05(3) Uiso 1 1 d . . .
W5 O -0.4248(5) 0.3635(4) 0.4670(5) 0.0580(13) Uani 1 1 d . . .
HW5A H -0.413(7) 0.319(7) 0.516(7) 0.06(3) Uiso 1 1 d . . .
HW5B H -0.363(9) 0.352(8) 0.436(9) 0.09(4) Uiso 1 1 d . . .
W6 O -0.3032(5) 0.3608(5) 0.1829(5) 0.0765(17) Uani 1 1 d . . .
HW6A H -0.332(7) 0.312(7) 0.195(7) 0.07(3) Uiso 1 1 d . . .
W7 O -0.0980(5) 0.2050(4) -0.0306(6) 0.0613(14) Uani 1 1 d . . .
HW7A H -0.127(10) 0.169(10) -0.071(10) 0.13(4) Uiso 1 1 d . . .
HW7B H -0.092(9) 0.183(9) 0.021(9) 0.09(4) Uiso 1 1 d . . .
W8 O -0.0692(4) 0.4198(4) 0.0278(4) 0.0601(12) Uani 1 1 d . . .
W9 O -0.1262(6) 0.2937(8) 0.1425(6) 0.124(3) Uani 1 1 d . . .
N1 N 0.6082(5) 0.8242(5) 0.2673(4) 0.0557(14) Uani 1 1 d . . .
HN1A H 0.5635 0.8073 0.2964 0.064 Uiso 1 1 d . . .
HN1B H 0.5888 0.8611 0.1777 0.056 Uiso 1 1 d . . .
N2 N 0.8384(4) 0.0076(4) 0.2364(4) 0.0457(12) Uani 1 1 d . . .
HN2A H 0.8398 -0.0496 0.2604 0.036 Uiso 1 1 d . . .
HN2B H 0.7830 0.0641 0.2482 0.075 Uiso 1 1 d . . .
HN2C H 0.8914 -0.0084 0.1556 0.193 Uiso 1 1 d . . .
HN2D H 0.8870 0.0103 0.2905 0.190 Uiso 1 1 d . . .
N3 N 0.3347(4) 0.0259(4) 0.4738(4) 0.0406(11) Uani 1 1 d . . .
HN3A H 0.2632 0.0806 0.4870 0.050 Uiso 1 1 d . . .
HN3B H 0.3294 -0.0238 0.4409 0.082 Uiso 1 1 d . . .
HN3C H 0.3598 0.0730 0.4204 0.097 Uiso 1 1 d . . .
HN3D H 0.3730 -0.0073 0.5289 0.067 Uiso 1 1 d . . .

loop_
_atom_site_aniso_label
_atom_site_aniso_U_11
_atom_site_aniso_U_22
_atom_site_aniso_U_33
_atom_site_aniso_U_23
_atom_site_aniso_U_13
_atom_site_aniso_U_12
Ti 0.0233(5) 0.0185(5) 0.0174(5) -0.0002(3) 0.0023(3) -0.0035(4)
O3 0.0231(16) 0.0158(16) 0.0208(16) 0.0001(12) 0.0040(13) -0.0008(13)
O5 0.0314(18) 0.0213(17) 0.0230(18) 0.0047(13) 0.0042(15) -0.0003(14)
O13 0.0239(17) 0.0223(16) 0.0229(16) -0.0016(13) -0.0011(13) -0.0054(14)
O15 0.0228(17) 0.0222(18) 0.0353(19) -0.0023(14) -0.0057(14) 0.0022(14)
O23 0.0279(17) 0.0262(17) 0.0184(16) 0.0010(13) 0.0026(13) -0.0078(14)
O25 0.0289(19) 0.0339(19) 0.0213(17) 0.0022(14) -0.0010(14) -0.0082(15)
C1 0.030(3) 0.023(3) 0.028(3) -0.002(2) 0.001(2) -0.006(2)
O1 0.040(2) 0.040(2) 0.028(2) 0.0037(16) 0.0061(17) 0.0012(17)
O2 0.039(2) 0.038(2) 0.031(2) 0.0032(16) 0.0006(16) 0.0013(19)
C2 0.030(3) 0.017(2) 0.030(3) -0.001(2) 0.001(2) -0.004(2)
C3 0.025(3) 0.015(2) 0.024(2) -0.0034(18) 0.0071(19) -0.002(2)
C4 0.030(3) 0.023(3) 0.023(3) -0.0009(19) 0.002(2) -0.008(2)
O4 0.033(2) 0.0255(19) 0.034(2) 0.0036(15) 0.0064(16) 0.0075(17)
C5 0.028(3) 0.020(2) 0.028(3) -0.0026(19) 0.008(2) -0.007(2)
C6 0.028(3) 0.030(3) 0.036(3) 0.000(2) 0.000(2) -0.012(2)
O6 0.065(3) 0.045(2) 0.049(3) 0.011(2) -0.023(2) -0.021(2)
O7 0.073(3) 0.021(2) 0.055(3) -0.0035(17) -0.028(2) -0.0072(19)
C11 0.046(3) 0.027(3) 0.025(3) 0.005(2) 0.001(2) -0.009(2)
O11 0.075(3) 0.030(2) 0.057(3) -0.0027(19) -0.025(2) -0.005(2)
O12 0.093(4) 0.050(3) 0.048(3) -0.016(2) -0.015(3) 0.024(3)
C12 0.035(3) 0.028(3) 0.035(3) 0.003(2) 0.002(2) -0.014(2)
C13 0.030(3) 0.020(2) 0.023(2) -0.0018(19) -0.002(2) -0.009(2)
C14 0.029(3) 0.029(3) 0.021(2) -0.002(2) -0.002(2) -0.011(2)
O14 0.036(2) 0.037(2) 0.052(2) -0.0051(17) -0.0069(18) -0.0127(18)
C15 0.029(3) 0.024(2) 0.027(3) -0.004(2) 0.002(2) -0.007(2)
C16 0.034(3) 0.022(2) 0.018(2) -0.0055(19) 0.003(2) -0.004(2)
O16 0.038(2) 0.038(2) 0.0269(18) 0.0022(15) -0.0032(16) -0.0068(17)
O17 0.038(2) 0.041(2) 0.032(2) 0.0081(16) 0.0010(16) -0.0149(17)
C21 0.026(3) 0.024(3) 0.035(3) -0.001(2) 0.001(2) -0.002(2)
O21 0.044(2) 0.046(2) 0.071(3) 0.012(2) -0.017(2) -0.018(2)
O22 0.049(2) 0.037(2) 0.041(2) 0.0128(18) -0.0091(18) -0.0125(19)
C22 0.035(3) 0.025(3) 0.023(2) -0.0034(19) 0.005(2) -0.007(2)
C23 0.025(2) 0.022(2) 0.021(2) 0.0019(19) 0.0059(19) -0.008(2)
C24 0.034(3) 0.021(2) 0.022(3) 0.001(2) 0.002(2) -0.005(2)
O24 0.045(2) 0.049(2) 0.0252(19) 0.0096(17) 0.0014(16) -0.0203(19)
C25 0.031(3) 0.023(2) 0.025(3) -0.001(2) 0.003(2) -0.007(2)
C26 0.037(3) 0.023(3) 0.026(3) 0.003(2) 0.001(2) -0.009(2)
O26 0.055(3) 0.044(2) 0.029(2) -0.0115(17) -0.0057(18) 0.0059(19)
O27 0.042(2) 0.039(2) 0.0266(19) -0.0041(16) -0.0010(17) 0.0043(18)
Na1 0.0764(19) 0.0612(17) 0.0572(16) 0.0014(13) -0.0027(13) -0.0211(14)
Na2 0.0560(15) 0.0516(14) 0.0356(12) 0.0046(10) -0.0085(10) -0.0124(11)
Na3 0.0541(14) 0.0318(12) 0.0601(15) -0.0002(10) 0.0171(12) -0.0057(11)
W1 0.056(3) 0.051(3) 0.050(3) -0.003(2) -0.008(2) -0.010(3)
W2 0.060(3) 0.054(3) 0.044(3) 0.012(2) -0.009(2) -0.024(2)
W3 0.073(4) 0.068(3) 0.045(3) -0.011(3) 0.004(3) -0.038(3)
W4 0.086(5) 0.063(3) 0.047(3) 0.001(2) -0.010(3) -0.028(3)
W5 0.072(4) 0.044(3) 0.042(3) 0.011(2) -0.002(3) -0.011(2)
W6 0.078(4) 0.045(3) 0.090(4) 0.000(3) 0.033(3) -0.021(3)
W7 0.082(4) 0.041(3) 0.052(3) -0.005(2) -0.018(3) -0.008(2)
W8 0.046(3) 0.047(3) 0.080(3) -0.021(2) 0.007(2) -0.010(2)
W9 0.089(5) 0.155(7) 0.101(5) 0.023(5) -0.010(4) -0.025(5)
N1 0.063(3) 0.054(3) 0.044(3) 0.004(2) 0.004(3) -0.021(3)
N2 0.045(3) 0.030(2) 0.060(3) -0.004(2) -0.002(2) -0.012(2)
N3 0.041(3) 0.032(2) 0.039(3) -0.004(2) -0.002(2) -0.004(2)

loop_
_geom_bond_atom_site_label_1
_geom_bond_atom_site_label_2
_geom_bond_distance
_geom_bond_site_symmetry_2
_geom_bond_publ_flag
Ti O3 1.860(3) . ?
Ti O13 1.870(3) . ?
Ti O23 1.873(3) . ?
Ti O5 2.030(3) . ?
Ti O25 2.056(3) . ?
Ti O15 2.061(4) . ?
O3 C3 1.419(5) . ?
O5 C4 1.295(6) . ?
O13 C13 1.407(6) . ?
O15 C14 1.275(6) . ?
O15 Na3 2.913(4) . ?
O23 C23 1.419(5) . ?
O25 C24 1.296(6) . ?
O25 Na3 2.980(4) . ?
C1 O2 1.243(6) . ?
C1 O1 1.267(6) . ?
C1 C2 1.511(7) . ?
O1 Na3 2.538(5) 1_556 ?
C2 C3 1.542(7) . ?
C3 C5 1.526(7) . ?
C3 C4 1.547(7) . ?
C4 O4 1.225(6) . ?
O4 Na2 2.515(4) . ?
C5 C6 1.506(7) . ?
C6 O6 1.216(6) . ?
C6 O7 1.278(6) . ?
C11 O12 1.231(7) . ?
C11 O11 1.238(7) . ?
C11 C12 1.493(8) . ?
C12 C13 1.536(7) . ?
C13 C15 1.528(7) . ?
C13 C14 1.528(7) . ?
C14 O14 1.235(6) . ?
C15 C16 1.522(7) . ?
C16 O16 1.222(6) . ?
C16 O17 1.290(6) . ?
O16 Na3 2.314(4) . ?
C21 O22 1.240(6) . ?
C21 O21 1.246(7) . ?
C21 C22 1.540(7) . ?
C22 C23 1.541(7) . ?
C23 C24 1.524(7) . ?
C23 C25 1.541(7) . ?
C24 O24 1.237(6) . ?
O24 Na1 2.551(5) 2_565 ?
C25 C26 1.493(7) . ?
C26 O26 1.211(6) . ?
C26 O27 1.318(6) . ?
O26 Na2 2.323(4) 2_566 ?
O27 Na1 2.511(5) 2_565 ?
Na1 W6 2.256(6) . ?
Na1 W9 2.342(8) . ?
Na1 W7 2.357(6) . ?
Na1 W3 2.389(7) . ?
Na1 W8 2.422(6) . ?
Na1 O27 2.511(5) 2_565 ?
Na1 O24 2.551(5) 2_565 ?
Na1 Na3 3.714(4) . ?
Na2 W1 2.317(5) . ?
Na2 O26 2.323(4) 2_566 ?
Na2 W5 2.492(6) . ?
Na2 W4 2.496(6) . ?
Na2 W5 2.635(7) 2_466 ?
Na2 Na2 3.911(5) 2_466 ?
Na3 W2 2.318(5) . ?
Na3 W8 2.362(5) . ?
Na3 O1 2.538(5) 1_554 ?
Na3 W7 2.609(7) . ?
W5 Na2 2.635(7) 2_466 ?
